data_1554371
loop_
_publ_author_name
'Wang, Hepan'
'Wang, Bingbing'
'Sun, Song'
'Cheng, Jiang'

_publ_section_title
;
 Copper-catalyzed radical Heck type cyclization: a three-component
 reaction of DABCO&#x00B7;(SO2)2, aryldiazonium tetrafluoroborates and
 dienes toward sulfonated benzo- seven-membered nitrogen heterocycles
;
_journal_issue 17
_journal_name_full 'Organic Chemistry Frontiers'
_journal_page_first 2547
_journal_paper_doi 10.1039/C8QO00615F
_journal_volume 5
_journal_year 2018
_chemical_formula_sum 'C25 H22 Cl N O3 S'
_chemical_formula_weight 451.94
_space_group_crystal_system triclinic
_space_group_IT_number 2
_space_group_name_Hall '-P 1'
_space_group_name_H-M_alt 'P -1'
_atom_sites_solution_hydrogens geom
_audit_creation_method SHELXL-2016/6
_audit_update_record
;
2018-04-10 deposited with the CCDC.
2018-07-18 downloaded from the CCDC.
;
_cell_angle_alpha 69.168(2)
_cell_angle_beta 73.012(2)
_cell_angle_gamma 86.849(2)
_cell_formula_units_Z 2
_cell_length_a 10.2719(7)
_cell_length_b 10.4262(7)
_cell_length_c 11.7012(8)
_cell_measurement_reflns_used 5562
_cell_measurement_temperature 153(2)
_cell_measurement_theta_max 27.52
_cell_measurement_theta_min 2.30
_cell_volume 1118.45(13)
_computing_cell_refinement 'Bruker SAINT'
_computing_data_collection 'Bruker APEX2'
_computing_data_reduction 'Bruker SAINT'
_computing_molecular_graphics 'Bruker SHELXTL'
_computing_publication_material 'Bruker SHELXTL'
_computing_structure_refinement 'SHELXL-2016/6 (Sheldrick, 2016)'
_computing_structure_solution 'SHELXT 2014/5 (Sheldrick, 2014)'
_diffrn_ambient_temperature 153(2)
_diffrn_measured_fraction_theta_full 0.992
_diffrn_measured_fraction_theta_max 0.992
_diffrn_measurement_device_type 'Bruker APEX-II CCD'
_diffrn_measurement_method '\f and \w scans'
_diffrn_radiation_type MoK\a
_diffrn_radiation_wavelength 0.71073
_diffrn_reflns_av_R_equivalents 0.0412
_diffrn_reflns_av_unetI/netI 0.0553
_diffrn_reflns_Laue_measured_fraction_full 0.992
_diffrn_reflns_Laue_measured_fraction_max 0.992
_diffrn_reflns_limit_h_max 12
_diffrn_reflns_limit_h_min -12
_diffrn_reflns_limit_k_max 12
_diffrn_reflns_limit_k_min -12
_diffrn_reflns_limit_l_max 13
_diffrn_reflns_limit_l_min -9
_diffrn_reflns_number 7679
_diffrn_reflns_point_group_measured_fraction_full 0.992
_diffrn_reflns_point_group_measured_fraction_max 0.992
_diffrn_reflns_theta_full 25.008
_diffrn_reflns_theta_max 25.008
_diffrn_reflns_theta_min 2.093
_exptl_absorpt_coefficient_mu 0.291
_exptl_crystal_density_diffrn 1.342
_exptl_crystal_F_000 472
_exptl_crystal_size_max 0.220
_exptl_crystal_size_mid 0.190
_exptl_crystal_size_min 0.180
_refine_diff_density_max 0.341
_refine_diff_density_min -0.615
_refine_diff_density_rms 0.057
_refine_ls_extinction_method none
_refine_ls_goodness_of_fit_ref 1.021
_refine_ls_hydrogen_treatment constr
_refine_ls_matrix_type full
_refine_ls_number_parameters 282
_refine_ls_number_reflns 3909
_refine_ls_number_restraints 0
_refine_ls_restrained_S_all 1.021
_refine_ls_R_factor_all 0.0482
_refine_ls_R_factor_gt 0.0415
_refine_ls_shift/su_max 0.002
_refine_ls_shift/su_mean 0.000
_refine_ls_structure_factor_coef Fsqd
_refine_ls_weighting_details 'w=1/[\s^2^(Fo^2^)+(0.0596P)^2^+0.4843P] where P=(Fo^2^+2Fc^2^)/3'
_refine_ls_weighting_scheme calc
_refine_ls_wR_factor_gt 0.1106
_refine_ls_wR_factor_ref 0.1153
_reflns_Friedel_coverage 0.000
_reflns_number_gt 3423
_reflns_number_total 3909
_reflns_threshold_expression 'I > 2\s(I)'
_cod_data_source_file c8qo00615f2.cif
_cod_data_source_block 20180409_0m_a
_cod_database_code 1554371
_shelx_shelxl_version_number 2016/6
_shelx_space_group_comment
;
The symmetry employed for this shelxl refinement is uniquely defined
by the following loop, which should always be used as a source of
symmetry information in preference to the above space-group names.
They are only intended as comments.
;
_shelx_estimated_absorpt_t_min 0.939
_shelx_estimated_absorpt_t_max 0.949

loop_
_space_group_symop_operation_xyz
'x, y, z'
'-x, -y, -z'

loop_
_atom_site_label
_atom_site_type_symbol
_atom_site_fract_x
_atom_site_fract_y
_atom_site_fract_z
_atom_site_U_iso_or_equiv
_atom_site_adp_type
_atom_site_occupancy
_atom_site_site_symmetry_order
_atom_site_calc_flag
_atom_site_refinement_flags_posn
_atom_site_refinement_flags_adp
C1 C 0.8733(2) 0.29166(18) 0.24471(18) 0.0191(4) Uani 1 1 d . .
C2 C 0.9056(2) 0.42340(19) 0.23880(18) 0.0218(4) Uani 1 1 d . .
H2 H 0.841582 0.465889 0.289089 0.026 Uiso 1 1 calc R U
C3 C 1.0279(2) 0.49183(19) 0.16183(19) 0.0234(4) Uani 1 1 d . .
C4 C 1.1239(2) 0.4339(2) 0.0869(2) 0.0246(4) Uani 1 1 d . .
H4 H 1.208379 0.482226 0.033989 0.030 Uiso 1 1 calc R U
C5 C 1.0947(2) 0.3045(2) 0.0903(2) 0.0241(4) Uani 1 1 d . .
H5 H 1.159805 0.263926 0.038999 0.029 Uiso 1 1 calc R U
C6 C 0.9705(2) 0.23234(19) 0.16831(19) 0.0206(4) Uani 1 1 d . .
C7 C 1.0700(2) 0.0093(2) 0.1713(3) 0.0348(5) Uani 1 1 d . .
H7A H 1.038575 -0.087455 0.217791 0.052 Uiso 1 1 calc R U
H7B H 1.129525 0.035717 0.212096 0.052 Uiso 1 1 calc R U
H7C H 1.120692 0.022114 0.082543 0.052 Uiso 1 1 calc R U
C8 C 0.8376(2) 0.04205(19) 0.16601(19) 0.0222(4) Uani 1 1 d . .
C9 C 0.71739(19) 0.13547(18) 0.16401(18) 0.0183(4) Uani 1 1 d . .
H9 H 0.749922 0.228557 0.098243 0.022 Uiso 1 1 calc R U
C10 C 0.6702(2) 0.14656(18) 0.29455(18) 0.0191(4) Uani 1 1 d . .
H10 H 0.587193 0.099441 0.352982 0.023 Uiso 1 1 calc R U
C11 C 0.7415(2) 0.22066(18) 0.33087(18) 0.0193(4) Uani 1 1 d . .
C12 C 0.6880(2) 0.23564(18) 0.45829(18) 0.0207(4) Uani 1 1 d . .
C13 C 0.5495(2) 0.2479(2) 0.5086(2) 0.0284(5) Uani 1 1 d . .
H13 H 0.489155 0.248785 0.460424 0.034 Uiso 1 1 calc R U
C14 C 0.4982(3) 0.2587(2) 0.6280(2) 0.0362(5) Uani 1 1 d . .
H14 H 0.403104 0.266294 0.661335 0.043 Uiso 1 1 calc R U
C15 C 0.5852(3) 0.2586(2) 0.6988(2) 0.0353(6) Uani 1 1 d . .
H15 H 0.550337 0.265976 0.780792 0.042 Uiso 1 1 calc R U
C16 C 0.7231(3) 0.2478(2) 0.6492(2) 0.0315(5) Uani 1 1 d . .
H16 H 0.783102 0.248039 0.697351 0.038 Uiso 1 1 calc R U
C17 C 0.7749(2) 0.23644(18) 0.5302(2) 0.0252(5) Uani 1 1 d . .
H17 H 0.870070 0.229183 0.497224 0.030 Uiso 1 1 calc R U
C18 C 0.3099(2) 0.13133(19) 0.32029(19) 0.0235(4) Uani 1 1 d . .
H18 H 0.307769 0.039307 0.322970 0.028 Uiso 1 1 calc R U
C19 C 0.2301(2) 0.1660(2) 0.4222(2) 0.0290(5) Uani 1 1 d . .
H19 H 0.174495 0.096896 0.495620 0.035 Uiso 1 1 calc R U
C20 C 0.2310(2) 0.3020(2) 0.4177(2) 0.0286(5) Uani 1 1 d . .
C21 C 0.3142(2) 0.4001(2) 0.3106(2) 0.0298(5) Uani 1 1 d . .
H21 H 0.315118 0.492711 0.306457 0.036 Uiso 1 1 calc R U
C22 C 0.3964(2) 0.36705(19) 0.2090(2) 0.0243(4) Uani 1 1 d . .
H22 H 0.454401 0.435588 0.136798 0.029 Uiso 1 1 calc R U
C23 C 0.3927(2) 0.23269(18) 0.21444(18) 0.0192(4) Uani 1 1 d . .
C24 C 0.1444(3) 0.3398(3) 0.5284(3) 0.0466(7) Uani 1 1 d . .
H24A H 0.179455 0.427798 0.523294 0.070 Uiso 1 1 calc R U
H24B H 0.147486 0.268273 0.608988 0.070 Uiso 1 1 calc R U
H24C H 0.050018 0.347726 0.524916 0.070 Uiso 1 1 calc R U
C25 C 0.6091(2) 0.07500(18) 0.12960(19) 0.0198(4) Uani 1 1 d . .
H25A H 0.560808 -0.004554 0.204846 0.024 Uiso 1 1 calc R U
H25B H 0.654853 0.040434 0.060016 0.024 Uiso 1 1 calc R U
Cl1 Cl 1.06129(6) 0.65556(5) 0.15833(5) 0.03356(17) Uani 1 1 d . .
N1 N 0.95203(17) 0.09534(16) 0.17348(17) 0.0226(4) Uani 1 1 d . .
O1 O 0.83018(16) -0.07395(14) 0.16491(16) 0.0335(4) Uani 1 1 d . .
O2 O 0.55952(16) 0.31584(14) -0.01625(13) 0.0292(4) Uani 1 1 d . .
O3 O 0.39592(15) 0.11865(15) 0.04889(15) 0.0301(4) Uani 1 1 d . .
S1 S 0.48742(5) 0.19199(5) 0.08026(4) 0.01959(15) Uani 1 1 d . .

loop_
_atom_site_aniso_label
_atom_site_aniso_U_11
_atom_site_aniso_U_22
_atom_site_aniso_U_33
_atom_site_aniso_U_23
_atom_site_aniso_U_13
_atom_site_aniso_U_12
C1 0.0235(11) 0.0211(9) 0.0152(9) -0.0052(8) -0.0109(8) 0.0017(8)
C2 0.0285(12) 0.0232(9) 0.0161(10) -0.0071(8) -0.0101(9) 0.0005(8)
C3 0.0306(12) 0.0228(9) 0.0196(10) -0.0060(8) -0.0126(9) -0.0041(8)
C4 0.0230(11) 0.0294(10) 0.0205(10) -0.0043(9) -0.0099(9) -0.0038(8)
C5 0.0235(11) 0.0295(10) 0.0221(10) -0.0098(9) -0.0105(9) 0.0045(8)
C6 0.0254(11) 0.0200(9) 0.0209(10) -0.0066(8) -0.0142(9) 0.0026(8)
C7 0.0284(13) 0.0313(11) 0.0533(15) -0.0202(11) -0.0202(12) 0.0121(9)
C8 0.0257(11) 0.0228(10) 0.0221(10) -0.0098(8) -0.0108(9) 0.0035(8)
C9 0.0217(11) 0.0175(8) 0.0188(10) -0.0072(8) -0.0095(8) 0.0010(7)
C10 0.0199(10) 0.0196(9) 0.0170(10) -0.0042(8) -0.0070(8) 0.0010(7)
C11 0.0253(11) 0.0185(9) 0.0155(10) -0.0043(8) -0.0105(8) 0.0028(8)
C12 0.0321(12) 0.0155(8) 0.0139(9) -0.0020(8) -0.0091(9) -0.0024(8)
C13 0.0331(13) 0.0350(11) 0.0188(10) -0.0100(9) -0.0086(9) -0.0039(9)
C14 0.0390(14) 0.0409(12) 0.0260(12) -0.0134(10) -0.0021(11) -0.0059(10)
C15 0.0625(18) 0.0272(11) 0.0140(10) -0.0068(9) -0.0063(11) -0.0105(10)
C16 0.0576(16) 0.0208(10) 0.0228(11) -0.0051(9) -0.0238(11) -0.0032(9)
C17 0.0370(13) 0.0194(9) 0.0229(11) -0.0052(8) -0.0167(10) 0.0004(8)
C18 0.0282(12) 0.0196(9) 0.0232(10) -0.0067(8) -0.0089(9) -0.0011(8)
C19 0.0286(12) 0.0333(11) 0.0214(11) -0.0082(9) -0.0032(9) -0.0025(9)
C20 0.0273(12) 0.0380(11) 0.0279(11) -0.0186(10) -0.0111(10) 0.0071(9)
C21 0.0406(14) 0.0234(10) 0.0337(12) -0.0160(10) -0.0167(11) 0.0082(9)
C22 0.0336(12) 0.0186(9) 0.0209(10) -0.0031(8) -0.0133(9) 0.0018(8)
C23 0.0227(11) 0.0212(9) 0.0173(10) -0.0076(8) -0.0108(8) 0.0040(8)
C24 0.0429(16) 0.0613(16) 0.0449(15) -0.0355(14) -0.0066(13) 0.0069(13)
C25 0.0229(11) 0.0201(9) 0.0206(10) -0.0100(8) -0.0094(9) 0.0030(8)
Cl1 0.0464(4) 0.0274(3) 0.0260(3) -0.0110(2) -0.0047(3) -0.0138(2)
N1 0.0226(9) 0.0215(8) 0.0286(9) -0.0114(7) -0.0121(8) 0.0051(7)
O1 0.0342(9) 0.0254(7) 0.0526(11) -0.0213(7) -0.0214(8) 0.0074(6)
O2 0.0361(9) 0.0289(7) 0.0160(7) -0.0008(6) -0.0069(7) 0.0028(6)
O3 0.0275(9) 0.0455(9) 0.0324(8) -0.0260(7) -0.0166(7) 0.0067(7)
S1 0.0231(3) 0.0240(3) 0.0152(3) -0.0080(2) -0.0097(2) 0.00319(19)

loop_
_atom_type_symbol
_atom_type_description
_atom_type_scat_dispersion_real
_atom_type_scat_dispersion_imag
_atom_type_scat_source
C C 0.0033 0.0016 'International Tables Vol C Tables 4.2.6.8 and 6.1.1.4'
H H 0.0000 0.0000 'International Tables Vol C Tables 4.2.6.8 and 6.1.1.4'
Cl Cl 0.1484 0.1585 'International Tables Vol C Tables 4.2.6.8 and 6.1.1.4'
N N 0.0061 0.0033 'International Tables Vol C Tables 4.2.6.8 and 6.1.1.4'
O O 0.0106 0.0060 'International Tables Vol C Tables 4.2.6.8 and 6.1.1.4'
S S 0.1246 0.1234 'International Tables Vol C Tables 4.2.6.8 and 6.1.1.4'

loop_
_geom_angle_atom_site_label_1
_geom_angle_atom_site_label_2
_geom_angle_atom_site_label_3
_geom_angle
C2 C1 C6 117.76(19)
C2 C1 C11 119.36(17)
C6 C1 C11 122.88(16)
C3 C2 C1 121.21(19)
C3 C2 H2 119.4
C1 C2 H2 119.4
C2 C3 C4 121.29(18)
C2 C3 Cl1 118.89(16)
C4 C3 Cl1 119.82(16)
C5 C4 C3 118.8(2)
C5 C4 H4 120.6
C3 C4 H4 120.6
C4 C5 C6 121.02(19)
C4 C5 H5 119.5
C6 C5 H5 119.5
C5 C6 C1 119.91(17)
C5 C6 N1 117.58(17)
C1 C6 N1 122.36(18)
N1 C7 H7A 109.5
N1 C7 H7B 109.5
H7A C7 H7B 109.5
N1 C7 H7C 109.5
H7A C7 H7C 109.5
H7B C7 H7C 109.5
O1 C8 N1 122.28(17)
O1 C8 C9 122.15(17)
N1 C8 C9 115.54(15)
C10 C9 C25 114.15(16)
C10 C9 C8 105.65(15)
C25 C9 C8 109.32(14)
C10 C9 H9 109.2
C25 C9 H9 109.2
C8 C9 H9 109.2
C11 C10 C9 122.12(18)
C11 C10 H10 118.9
C9 C10 H10 118.9
C10 C11 C1 120.72(17)
C10 C11 C12 120.69(18)
C1 C11 C12 118.59(16)
C13 C12 C17 118.43(18)
C13 C12 C11 120.41(17)
C17 C12 C11 121.16(19)
C14 C13 C12 121.0(2)
C14 C13 H13 119.5
C12 C13 H13 119.5
C13 C14 C15 120.1(2)
C13 C14 H14 120.0
C15 C14 H14 120.0
C16 C15 C14 119.4(2)
C16 C15 H15 120.3
C14 C15 H15 120.3
C15 C16 C17 120.82(19)
C15 C16 H16 119.6
C17 C16 H16 119.6
C16 C17 C12 120.3(2)
C16 C17 H17 119.8
C12 C17 H17 119.8
C23 C18 C19 119.21(18)
C23 C18 H18 120.4
C19 C18 H18 120.4
C18 C19 C20 120.6(2)
C18 C19 H19 119.7
C20 C19 H19 119.7
C21 C20 C19 118.50(19)
C21 C20 C24 120.9(2)
C19 C20 C24 120.6(2)
C20 C21 C22 121.75(18)
C20 C21 H21 119.1
C22 C21 H21 119.1
C23 C22 C21 118.9(2)
C23 C22 H22 120.6
C21 C22 H22 120.6
C22 C23 C18 121.04(19)
C22 C23 S1 119.18(16)
C18 C23 S1 119.67(14)
C20 C24 H24A 109.5
C20 C24 H24B 109.5
H24A C24 H24B 109.5
C20 C24 H24C 109.5
H24A C24 H24C 109.5
H24B C24 H24C 109.5
C9 C25 S1 114.36(12)
C9 C25 H25A 108.7
S1 C25 H25A 108.7
C9 C25 H25B 108.7
S1 C25 H25B 108.7
H25A C25 H25B 107.6
C8 N1 C6 125.24(15)
C8 N1 C7 116.43(16)
C6 N1 C7 117.92(16)
O2 S1 O3 118.71(9)
O2 S1 C23 108.00(9)
O3 S1 C23 107.71(9)
O2 S1 C25 108.17(9)
O3 S1 C25 106.69(8)
C23 S1 C25 107.03(9)

loop_
_geom_bond_atom_site_label_1
_geom_bond_atom_site_label_2
_geom_bond_distance
C1 C2 1.404(3)
C1 C6 1.408(3)
C1 C11 1.476(3)
C2 C3 1.371(3)
C2 H2 0.9500
C3 C4 1.382(3)
C3 Cl1 1.7434(19)
C4 C5 1.382(3)
C4 H4 0.9500
C5 C6 1.401(3)
C5 H5 0.9500
C6 N1 1.429(2)
C7 N1 1.467(2)
C7 H7A 0.9800
C7 H7B 0.9800
C7 H7C 0.9800
C8 O1 1.221(2)
C8 N1 1.365(3)
C8 C9 1.531(2)
C9 C10 1.506(3)
C9 C25 1.522(2)
C9 H9 1.0000
C10 C11 1.338(3)
C10 H10 0.9500
C11 C12 1.492(3)
C12 C13 1.390(3)
C12 C17 1.396(3)
C13 C14 1.385(3)
C13 H13 0.9500
C14 C15 1.385(3)
C14 H14 0.9500
C15 C16 1.380(4)
C15 H15 0.9500
C16 C17 1.383(3)
C16 H16 0.9500
C17 H17 0.9500
C18 C23 1.388(3)
C18 C19 1.388(3)
C18 H18 0.9500
C19 C20 1.400(3)
C19 H19 0.9500
C20 C21 1.381(3)
C20 C24 1.508(3)
C21 C22 1.385(3)
C21 H21 0.9500
C22 C23 1.382(3)
C22 H22 0.9500
C23 S1 1.769(2)
C24 H24A 0.9800
C24 H24B 0.9800
C24 H24C 0.9800
C25 S1 1.7713(18)
C25 H25A 0.9900
C25 H25B 0.9900
O2 S1 1.4389(15)
O3 S1 1.4433(14)
